data_7238060
loop_
_publ_author_name
'Namieci\'nska, Ewelina'
'Sadowska, Beata'
'Wi\;eckowska-Szakiel, Marzena'
'Do\/l\;ega, Anna'
'Pasternak, Beata'
'Grazul, Magdalena'
'Budzisz, Elzbieta'

_publ_section_title
;
 Anticancer and antimicrobial properties of novel \h6-p-cymene
 ruthenium(ii) complexes containing a N,S-type ligand, their structural
 and theoretical characterization
;
_journal_issue 66
_journal_name_full 'RSC Advances'
_journal_page_first 38629
_journal_paper_doi 10.1039/C9RA08736B
_journal_volume 9
_journal_year 2019
_chemical_formula_sum 'C17 H25 Cl4 N3 Ru S'
_chemical_formula_weight 546.33
_space_group_IT_number 61
_space_group_name_Hall '-P 2ac 2ab'
_space_group_name_H-M_alt 'P b c a'
_symmetry_cell_setting orthorhombic
_symmetry_Int_Tables_number 61
_symmetry_space_group_name_Hall '-P 2ac 2ab'
_symmetry_space_group_name_H-M 'P b c a'
_atom_sites_solution_hydrogens mixed
_audit_creation_date 2018-09-22T10:35:37-00:00
_audit_creation_method 'WinGX routine CIF_UPDATE'
_audit_update_record
;
2019-02-09 deposited with the CCDC.	2019-11-19 downloaded from the CCDC.
;
_cell_angle_alpha 90
_cell_angle_beta 90
_cell_angle_gamma 90
_cell_formula_units_Z 8
_cell_length_a 13.077(7)
_cell_length_b 14.235(6)
_cell_length_c 23.698(10)
_cell_measurement_reflns_used 6428
_cell_measurement_temperature 120(2)
_cell_measurement_theta_max 29.44
_cell_measurement_theta_min 2.28
_cell_volume 4411(4)
_computing_cell_refinement
;
        X-Area Recipe 1.33.0.0 (STOE, 2015)
;
_computing_data_collection
;
        X-Area WinXpose 2.0.22.0 (STOE, 2016)
;
_computing_data_reduction
;
        X-Area Integrate 1.72.0.0 (STOE, 2018)
        X-Area X-Red32 1.63.4.0 (STOE, 2017)
;
_computing_publication_material
;
STOE & Cie GmbH, X-Area, software package for collecting single-crystal or
multi-domain crystal data on STOE area-detector diffractometers, for image
processing, for the correction and scaling of reflection intensities and
        for outlier rejection, version 1.81, Darmstadt 2018
;
_computing_structure_refinement 'SHELXL-2014/7 (Sheldrick, 2014)'
_diffrn_ambient_temperature 120(2)
_diffrn_detector 'image plate (34 cm diameter)'
_diffrn_detector_area_resol_mean 6.67
_diffrn_detector_type 'STOE Imaging Plate'
_diffrn_measured_fraction_theta_full 0.985
_diffrn_measured_fraction_theta_max 0.987
_diffrn_measurement_device '2-circle diffractometer'
_diffrn_measurement_device_type 'STOE IPDS 2T'
_diffrn_measurement_method 'rotation method, \w scans'
_diffrn_radiation_monochromator 'parabolic x-ray mirror'
_diffrn_radiation_probe x-ray
_diffrn_radiation_type MoK\a
_diffrn_radiation_wavelength 0.71073
_diffrn_reflns_av_R_equivalents 0.1075
_diffrn_reflns_av_unetI/netI 0.0831
_diffrn_reflns_Laue_measured_fraction_full 0.985
_diffrn_reflns_Laue_measured_fraction_max 0.987
_diffrn_reflns_limit_h_max 16
_diffrn_reflns_limit_h_min -16
_diffrn_reflns_limit_k_max 17
_diffrn_reflns_limit_k_min -11
_diffrn_reflns_limit_l_max 29
_diffrn_reflns_limit_l_min -28
_diffrn_reflns_number 15362
_diffrn_reflns_point_group_measured_fraction_full 0.985
_diffrn_reflns_point_group_measured_fraction_max 0.987
_diffrn_reflns_theta_full 25.242
_diffrn_reflns_theta_max 25.998
_diffrn_reflns_theta_min 2.283
_diffrn_source 'GeniX Mo, 0.05 x 0.05 mm2 microfocus'
_exptl_absorpt_coefficient_mu 1.297
_exptl_absorpt_correction_T_max 0.9463
_exptl_absorpt_correction_T_min 0.8725
_exptl_absorpt_correction_type integration
_exptl_absorpt_process_details
;
STOE X-Red32, absorption correction by Gaussian integration, analogous to
P. Coppens, "The Evaluation of Absorption and Extinction in Single-Crystal
        Structure Analysis", published in
        F. R. Ahmed (Editor), "Crystallographic Computing",
        Munksgaard, Copenhagen (1970), 255 - 270
;
_exptl_crystal_colour orange
_exptl_crystal_density_diffrn 1.645
_exptl_crystal_density_method 'not measured'
_exptl_crystal_description prism
_exptl_crystal_F_000 2208
_exptl_crystal_size_max 0.132
_exptl_crystal_size_mid 0.092
_exptl_crystal_size_min 0.059
_refine_diff_density_max 0.945
_refine_diff_density_min -1.521
_refine_diff_density_rms 0.175
_refine_ls_extinction_method none
_refine_ls_goodness_of_fit_ref 1.082
_refine_ls_hydrogen_treatment mixed
_refine_ls_matrix_type full
_refine_ls_number_parameters 268
_refine_ls_number_reflns 4273
_refine_ls_number_restraints 2
_refine_ls_restrained_S_all 1.082
_refine_ls_R_factor_all 0.1343
_refine_ls_R_factor_gt 0.0816
_refine_ls_shift/su_max 0
_refine_ls_shift/su_mean 0
_refine_ls_structure_factor_coef Fsqd
_refine_ls_weighting_details 'w=1/[\s^2^(Fo^2^)+93.2979P] where P=(Fo^2^+2Fc^2^)/3'
_refine_ls_weighting_scheme calc
_refine_ls_wR_factor_gt 0.1567
_refine_ls_wR_factor_ref 0.1763
_reflns_Friedel_coverage 0
_reflns_number_gt 2707
_reflns_number_total 4273
_reflns_threshold_expression 'I > 2\s(I)'
_cod_data_source_file c9ra08736b2.cif
_cod_data_source_block ad_17
_cod_original_cell_volume 4412(4)
_cod_database_code 7238060

loop_
_symmetry_equiv_pos_as_xyz
'x, y, z'
'-x+1/2, -y, z+1/2'
'-x, y+1/2, -z+1/2'
'x+1/2, -y+1/2, -z'
'-x, -y, -z'
'x-1/2, y, -z-1/2'
'x, -y-1/2, z-1/2'
'-x-1/2, y-1/2, z'

loop_
_atom_site_label
_atom_site_type_symbol
_atom_site_fract_x
_atom_site_fract_y
_atom_site_fract_z
_atom_site_U_iso_or_equiv
_atom_site_adp_type
_atom_site_occupancy
_atom_site_site_symmetry_order
_atom_site_calc_flag
_atom_site_refinement_flags_posn
_atom_site_refinement_flags_adp
_atom_site_refinement_flags_occupancy
_atom_site_disorder_assembly
_atom_site_disorder_group
Ru1 Ru 0.70395(6) 0.44441(6) 0.28353(3) 0.0254(2) Uani 1 1 d . . . . .
S1 S 0.8332(2) 0.41239(19) 0.35010(10) 0.0265(6) Uani 1 1 d . . . . .
Cl1 Cl 0.8185(2) 0.5504(2) 0.23553(10) 0.0337(6) Uani 1 1 d . . . . .
Cl3A Cl 0.4061(9) 0.5521(14) 0.4293(8) 0.056(3) Uani 0.59(3) 1 d . . P A 1
N2 N 0.7282(5) 0.5560(6) 0.3921(3) 0.0231(17) Uani 1 1 d . . . . .
N1 N 0.6828(6) 0.5575(6) 0.3393(3) 0.0260(18) Uani 1 1 d . . . . .
C11 C 0.6830(8) 0.2937(7) 0.2734(4) 0.030(2) Uani 1 1 d . . . . .
H11 H 0.7251 0.2453 0.2857 0.036 Uiso 1 1 calc R U . . .
C12 C 0.6997(9) 0.3330(7) 0.2201(4) 0.035(2) Uani 1 1 d . . . . .
H12 H 0.7535 0.3108 0.1981 0.042 Uiso 1 1 calc R U . . .
C1 C 0.8084(8) 0.4924(7) 0.4011(4) 0.026(2) Uani 1 1 d . . . . .
C10 C 0.6031(7) 0.3262(7) 0.3093(4) 0.023(2) Uani 1 1 d . . . . .
C8 C 0.5580(8) 0.4382(9) 0.2333(5) 0.040(3) Uani 1 1 d . . . . .
H8 H 0.5239 0.4973 0.2233 0.048 Uiso 1 1 calc R U . . .
N3 N 0.8639(7) 0.4986(7) 0.4470(4) 0.030(2) Uani 1 1 d D . . . .
H3A H 0.873(8) 0.546(7) 0.469(4) 0.04(3) Uiso 1 1 d D . . . .
H3B H 0.913(9) 0.450(8) 0.454(5) 0.07(4) Uiso 1 1 d D . . . .
C4 C 0.6203(8) 0.6314(7) 0.3379(4) 0.030(2) Uani 1 1 d . . . . .
C2 C 0.6897(8) 0.6305(8) 0.4255(4) 0.030(2) Uani 1 1 d . . . . .
C7 C 0.6369(9) 0.4054(8) 0.1986(4) 0.038(3) Uani 1 1 d . . . . .
C6 C 0.5636(9) 0.6604(8) 0.2875(5) 0.041(3) Uani 1 1 d . . . . .
H6A H 0.5516 0.7269 0.2889 0.062 Uiso 1 1 calc R U . . .
H6B H 0.4994 0.6278 0.2862 0.062 Uiso 1 1 calc R U . . .
H6C H 0.6028 0.6455 0.2545 0.062 Uiso 1 1 calc R U . . .
C13 C 0.5890(8) 0.2838(8) 0.3667(4) 0.029(2) Uani 1 1 d . . . . .
H13 H 0.6569 0.2685 0.3816 0.034 Uiso 1 1 calc R U . . .
C16 C 0.6544(12) 0.4511(11) 0.1416(5) 0.063(4) Uani 1 1 d . . . . .
H16A H 0.6296 0.5145 0.1425 0.094 Uiso 1 1 calc R U . . .
H16B H 0.6185 0.4164 0.1131 0.094 Uiso 1 1 calc R U . . .
H16C H 0.7262 0.4512 0.1332 0.094 Uiso 1 1 calc R U . . .
C5 C 0.7134(9) 0.6456(9) 0.4859(4) 0.042(3) Uani 1 1 d . . . . .
H5A H 0.7062 0.5873 0.506 0.064 Uiso 1 1 calc R U . . .
H5B H 0.6669 0.6911 0.5013 0.064 Uiso 1 1 calc R U . . .
H5C H 0.7822 0.668 0.4897 0.064 Uiso 1 1 calc R U . . .
C9 C 0.5450(8) 0.4025(8) 0.2881(5) 0.033(2) Uani 1 1 d . . . . .
H9 H 0.4963 0.43 0.3115 0.04 Uiso 1 1 calc R U . . .
C3 C 0.6238(7) 0.6764(8) 0.3914(4) 0.030(2) Uani 1 1 d . . . . .
H3 H 0.5863 0.7294 0.4014 0.036 Uiso 1 1 calc R U . . .
C14 C 0.5295(9) 0.1899(8) 0.3589(5) 0.041(3) Uani 1 1 d . . . . .
H14A H 0.46 0.2033 0.3486 0.062 Uiso 1 1 calc R U . . .
H14B H 0.5306 0.1551 0.3935 0.062 Uiso 1 1 calc R U . . .
H14C H 0.5613 0.1535 0.3296 0.062 Uiso 1 1 calc R U . . .
C17 C 0.3477(10) 0.6539(10) 0.4066(6) 0.054(4) Uani 1 1 d . . . . .
H17A H 0.341 0.6548 0.3659 0.065 Uiso 0.59(3) 1 calc R U P A 1
H17B H 0.3857 0.7089 0.4186 0.065 Uiso 0.59(3) 1 calc R U P A 1
H17C H 0.3848 0.7108 0.416 0.065 Uiso 0.41(3) 1 calc R U P A 2
H17D H 0.3639 0.6404 0.3675 0.065 Uiso 0.41(3) 1 calc R U P A 2
C15 C 0.5352(10) 0.3456(10) 0.4098(5) 0.050(3) Uani 1 1 d . . . . .
H15A H 0.573 0.4028 0.4147 0.075 Uiso 1 1 calc R U . . .
H15B H 0.5311 0.313 0.4452 0.075 Uiso 1 1 calc R U . . .
H15C H 0.4675 0.36 0.3968 0.075 Uiso 1 1 calc R U . . .
Cl2 Cl 1.0211(2) 0.34411(19) 0.47720(10) 0.0314(6) Uani 1 1 d . . . . .
Cl4A Cl 0.2198(5) 0.6485(8) 0.4416(7) 0.065(4) Uani 0.59(3) 1 d . . P A 1
Cl3B Cl 0.407(2) 0.564(3) 0.4462(14) 0.101(10) Uani 0.41(3) 1 d . . P A 2
Cl4B Cl 0.2233(7) 0.6844(11) 0.4070(9) 0.054(5) Uani 0.41(3) 1 d . . P A 2

loop_
_atom_site_aniso_label
_atom_site_aniso_U_11
_atom_site_aniso_U_22
_atom_site_aniso_U_33
_atom_site_aniso_U_23
_atom_site_aniso_U_13
_atom_site_aniso_U_12
Ru1 0.0333(4) 0.0217(4) 0.0212(4) -0.0001(4) -0.0046(4) -0.0015(4)
S1 0.0333(13) 0.0238(14) 0.0226(12) -0.0020(10) -0.0076(10) 0.0029(11)
Cl1 0.0445(15) 0.0295(14) 0.0271(12) 0.0016(11) 0.0015(10) -0.0048(13)
Cl3A 0.044(5) 0.050(6) 0.074(8) 0.011(5) -0.002(4) -0.004(5)
N2 0.027(4) 0.024(4) 0.018(4) 0.000(4) -0.002(3) 0.008(4)
N1 0.031(4) 0.023(4) 0.024(4) 0.000(4) 0.002(3) 0.004(4)
C11 0.042(6) 0.014(5) 0.034(6) -0.004(4) 0.000(5) -0.007(4)
C12 0.055(7) 0.027(6) 0.023(5) -0.010(4) 0.004(5) 0.002(6)
C1 0.037(6) 0.021(5) 0.018(4) -0.001(4) -0.003(4) 0.000(5)
C10 0.025(5) 0.020(6) 0.023(5) 0.002(4) -0.004(4) -0.011(4)
C8 0.037(6) 0.029(6) 0.053(7) 0.011(6) -0.022(5) -0.002(5)
N3 0.042(6) 0.027(6) 0.022(4) -0.004(4) -0.012(4) 0.000(4)
C4 0.031(6) 0.019(6) 0.041(6) 0.007(5) -0.002(5) -0.002(5)
C2 0.028(5) 0.026(6) 0.035(5) -0.010(4) 0.011(5) -0.003(5)
C7 0.060(8) 0.032(7) 0.022(5) 0.002(5) -0.017(5) -0.012(6)
C6 0.044(7) 0.021(6) 0.058(7) 0.002(6) -0.013(6) 0.014(5)
C13 0.037(6) 0.027(6) 0.022(5) -0.004(4) 0.005(4) -0.002(5)
C16 0.102(11) 0.059(9) 0.028(6) 0.003(6) -0.011(7) -0.037(9)
C5 0.041(7) 0.056(8) 0.030(6) -0.015(5) 0.000(5) 0.006(6)
C9 0.025(5) 0.028(6) 0.046(6) 0.000(5) -0.012(5) 0.002(4)
C3 0.023(5) 0.026(6) 0.043(6) -0.003(5) 0.002(5) 0.001(5)
C14 0.057(8) 0.028(7) 0.040(6) 0.001(5) 0.006(6) -0.018(6)
C17 0.061(8) 0.042(9) 0.060(8) -0.019(7) 0.003(7) 0.018(7)
C15 0.062(8) 0.046(9) 0.041(7) -0.016(6) 0.019(6) -0.013(7)
Cl2 0.0408(15) 0.0297(15) 0.0237(12) -0.0029(10) -0.0061(11) 0.0027(12)
Cl4A 0.055(4) 0.056(6) 0.084(9) -0.032(6) 0.003(4) 0.000(3)
Cl3B 0.127(15) 0.070(12) 0.11(2) 0.013(13) -0.039(12) -0.049(11)
Cl4B 0.041(5) 0.053(7) 0.067(10) -0.027(7) -0.006(4) 0.002(4)

loop_
_atom_type_symbol
_atom_type_description
_atom_type_scat_dispersion_real
_atom_type_scat_dispersion_imag
_atom_type_scat_source
C C 0.0033 0.0016 'International Tables Vol C Tables 4.2.6.8 and 6.1.1.4'
H H 0 0 'International Tables Vol C Tables 4.2.6.8 and 6.1.1.4'
Cl Cl 0.1484 0.1585 'International Tables Vol C Tables 4.2.6.8 and 6.1.1.4'
N N 0.0061 0.0033 'International Tables Vol C Tables 4.2.6.8 and 6.1.1.4'
Ru Ru -1.2594 0.8363 'International Tables Vol C Tables 4.2.6.8 and 6.1.1.4'
S S 0.1246 0.1234 'International Tables Vol C Tables 4.2.6.8 and 6.1.1.4'

loop_
_exptl_crystal_face_index_h
_exptl_crystal_face_index_k
_exptl_crystal_face_index_l
_exptl_crystal_face_perp_dist
1 0 3 0.032
1 2 2 0.025
-1 2 -3 0.077
-1 -1 -2 0.034
-1 2 -2 0.076
-2 0 3 0.051
1 0 -2 0.034
2 -3 1 0.06
-1 -3 5 0.079

loop_
_geom_angle_atom_site_label_1
_geom_angle_atom_site_label_2
_geom_angle_atom_site_label_3
_geom_angle
N1 Ru1 C9 93.0(4)
N1 Ru1 C11 143.9(3)
C9 Ru1 C11 67.2(4)
N1 Ru1 C12 170.1(4)
C9 Ru1 C12 79.1(4)
C11 Ru1 C12 37.4(4)
N1 Ru1 C10 109.2(3)
C9 Ru1 C10 37.7(4)
C11 Ru1 C10 37.8(4)
C12 Ru1 C10 68.0(4)
N1 Ru1 C8 104.5(4)
C9 Ru1 C8 37.0(4)
C11 Ru1 C8 78.2(4)
C12 Ru1 C8 65.6(4)
C10 Ru1 C8 67.2(4)
N1 Ru1 C7 134.1(4)
C9 Ru1 C7 66.8(4)
C11 Ru1 C7 67.1(4)
C12 Ru1 C7 36.9(4)
C10 Ru1 C7 80.2(4)
C8 Ru1 C7 36.1(4)
N1 Ru1 S1 79.7(2)
C9 Ru1 S1 127.0(3)
C11 Ru1 S1 88.5(3)
C12 Ru1 S1 109.8(3)
C10 Ru1 S1 95.5(3)
C8 Ru1 S1 162.6(3)
C7 Ru1 S1 145.6(3)
N1 Ru1 Cl1 84.2(2)
C9 Ru1 Cl1 142.4(3)
C11 Ru1 Cl1 130.0(3)
C12 Ru1 Cl1 98.4(3)
C10 Ru1 Cl1 166.3(3)
C8 Ru1 Cl1 107.6(3)
C7 Ru1 Cl1 88.5(3)
S1 Ru1 Cl1 89.50(10)
C1 S1 Ru1 102.2(4)
N1 N2 C1 118.0(7)
N1 N2 C2 109.9(8)
C1 N2 C2 131.6(8)
C4 N1 N2 107.3(8)
C4 N1 Ru1 132.1(7)
N2 N1 Ru1 120.0(6)
C12 C11 C10 121.6(10)
C12 C11 Ru1 71.7(6)
C10 C11 Ru1 72.9(6)
C11 C12 C7 121.8(10)
C11 C12 Ru1 70.9(5)
C7 C12 Ru1 74.5(6)
N3 C1 N2 119.9(9)
N3 C1 S1 122.1(8)
N2 C1 S1 117.9(7)
C9 C10 C11 115.5(9)
C9 C10 C13 124.3(10)
C11 C10 C13 120.1(9)
C9 C10 Ru1 69.0(6)
C11 C10 Ru1 69.3(5)
C13 C10 Ru1 128.8(7)
C7 C8 C9 120.7(10)
C7 C8 Ru1 72.4(6)
C9 C8 Ru1 68.2(6)
N1 C4 C3 108.4(9)
N1 C4 C6 123.5(10)
C3 C4 C6 128.1(10)
C3 C2 N2 104.8(9)
C3 C2 C5 129.9(10)
N2 C2 C5 125.1(10)
C8 C7 C12 117.4(10)
C8 C7 C16 119.4(12)
C12 C7 C16 123.1(12)
C8 C7 Ru1 71.5(6)
C12 C7 Ru1 68.6(5)
C16 C7 Ru1 128.9(8)
C10 C13 C15 115.7(10)
C10 C13 C14 107.4(8)
C15 C13 C14 110.2(9)
C8 C9 C10 122.7(10)
C8 C9 Ru1 74.8(6)
C10 C9 Ru1 73.4(6)
C2 C3 C4 109.6(10)
Cl4B C17 Cl3B 127.5(15)
Cl3A C17 Cl4A 102.9(10)

loop_
_geom_bond_atom_site_label_1
_geom_bond_atom_site_label_2
_geom_bond_distance
Ru1 N1 2.101(8)
Ru1 C9 2.166(10)
Ru1 C11 2.175(10)
Ru1 C12 2.187(10)
Ru1 C10 2.223(9)
Ru1 C8 2.251(10)
Ru1 C7 2.264(10)
Ru1 S1 2.357(3)
Ru1 Cl1 2.411(3)
S1 C1 1.693(10)
Cl3A C17 1.72(2)
N2 N1 1.385(10)
N2 C1 1.401(12)
N2 C2 1.416(12)
N1 C4 1.333(13)
C11 C12 1.399(13)
C11 C10 1.424(14)
C12 C7 1.412(15)
C1 N3 1.309(12)
C10 C9 1.417(14)
C10 C13 1.500(13)
C8 C7 1.400(16)
C8 C9 1.405(15)
C4 C3 1.419(14)
C4 C6 1.465(14)
C2 C3 1.351(14)
C2 C5 1.481(13)
C7 C16 1.516(15)
C13 C15 1.521(14)
C13 C14 1.557(14)
C17 Cl4B 1.685(15)
C17 Cl3B 1.77(4)
C17 Cl4A 1.869(16)

loop_
_geom_hbond_atom_site_label_D
_geom_hbond_atom_site_label_H
_geom_hbond_atom_site_label_A
_geom_hbond_distance_DH
_geom_hbond_distance_HA
_geom_hbond_distance_DA
_geom_hbond_angle_DHA
_geom_hbond_site_symmetry_A
N3 H3A Cl2 0.86(8) 2.45(9) 3.241(9) 153(10) 5_766
N3 H3B Cl2 0.96(8) 2.13(9) 3.096(10) 175(11) .
